data_4030186
loop_
_publ_author_name
'Caignol, E.'
'Metin, J.'
'Chevalier, R.'
'Cousseins, J. C.'
'Avignant, D.'

_publ_section_title
;
 Crystal structure of the BiZr3F15 phase
;
_journal_name_full 'European Journal of Solid State and Inorganic Chemistry'
_journal_page_first 399
_journal_page_last 411
_journal_volume 25
_journal_year 1988
_chemical_formula_sum 'Bi F15 Zr3'
_chemical_formula_weight 767.63
_space_group_IT_number 167
_symmetry_cell_setting trigonal
_symmetry_Int_Tables_number 167
_symmetry_space_group_name_Hall '-R 3 2"c'
_symmetry_space_group_name_H-M 'R -3 c :H'
_cell_angle_alpha 90
_cell_angle_beta 90
_cell_angle_gamma 120
_cell_formula_units_Z 6
_cell_length_a 12.430(9)
_cell_length_b 12.430(9)
_cell_length_c 11.320(9)
_cell_volume 1515(2)
_diffrn_ambient_temperature 293
_diffrn_radiation_probe x-ray
_diffrn_radiation_type MoK\a
_diffrn_radiation_wavelength 0.71069
_exptl_absorpt_coefficient_mu 49.6
_exptl_crystal_density_diffrn 5.048
_refine_ls_number_reflns 213
_refine_ls_R_factor_gt 0.0507
_cod_data_source_file EJSSIC-1988-25-399-411.cif
_cod_data_source_block BiZr3F15
_cod_original_cell_volume 1515(3)
_cod_original_sg_symbol_H-M 'R -3 c'
_cod_database_code 4030186

loop_
_symmetry_equiv_pos_site_id
_symmetry_equiv_pos_as_xyz
1 x,y,z
2 -y,x-y,z
3 -x+y,-x,z
4 y,x,1/2-z
5 -x,-x+y,1/2-z
6 x-y,-y,1/2-z
7 -x,-y,-z
8 y,-x+y,-z
9 x-y,x,-z
10 -y,-x,1/2+z
11 x,x-y,1/2+z
12 -x+y,y,1/2+z
13 1/3+x,2/3+y,2/3+z
14 1/3-y,2/3+x-y,2/3+z
15 1/3-x+y,2/3-x,2/3+z
16 1/3+y,2/3+x,1/6-z
17 1/3-x,2/3-x+y,1/6-z
18 1/3+x-y,2/3-y,1/6-z
19 1/3-x,2/3-y,2/3-z
20 1/3+y,2/3-x+y,2/3-z
21 1/3+x-y,2/3+x,2/3-z
22 1/3-y,2/3-x,1/6+z
23 1/3+x,2/3+x-y,1/6+z
24 1/3-x+y,2/3+y,1/6+z
25 2/3+x,1/3+y,1/3+z
26 2/3-y,1/3+x-y,1/3+z
27 2/3-x+y,1/3-x,1/3+z
28 2/3+y,1/3+x,5/6-z
29 2/3-x,1/3-x+y,5/6-z
30 2/3+x-y,1/3-y,5/6-z
31 2/3-x,1/3-y,1/3-z
32 2/3+y,1/3-x+y,1/3-z
33 2/3+x-y,1/3+x,1/3-z
34 2/3-y,1/3-x,5/6+z
35 2/3+x,1/3+x-y,5/6+z
36 2/3-x+y,1/3+y,5/6+z

loop_
_atom_site_label
_atom_site_type_symbol
_atom_site_thermal_displace_type
_atom_site_fract_x
_atom_site_fract_y
_atom_site_fract_z
_atom_site_occupancy
_atom_site_U_iso_or_equiv
Bi Bi Uiso 0.4284(2) 0.00000 0.25000 0.333 0.0063
Zr1 Zr Uiso 0.00000 0.00000 0.25000 1.000 0.0076
Zr2 Zr Uiso 0.4284(2) 0.00000 0.25000 0.667 0.0063
F1 F Uiso 0.715(2) 0.00000 0.25000 1.000 0.0266
F2 F Uiso 0.4061(19) 0.5871(18) 0.3172(15) 1.000 0.0228
F3 F Uiso 0.0893(14) 0.2775(14) 0.9645(14) 1.000 0.0177

loop_
_atom_type_symbol
_atom_type_description
_atom_type_scat_dispersion_real
_atom_type_scat_dispersion_imag
_atom_type_scat_source
Bi Bi -4.1077 10.2566 ' International Tables Vol C Tables 4.2.6.8 and 6.1.1.4'
F F 0.0171 0.0103 ' International Tables Vol C Tables 4.2.6.8 and 6.1.1.4'
Zr Zr -2.9673 0.5597 ' International Tables Vol C Tables 4.2.6.8 and 6.1.1.4'

loop_
_geom_angle_atom_site_label_1
_geom_angle_atom_site_label_2
_geom_angle_atom_site_label_3
_geom_angle
_geom_angle_site_symmetry_1
_geom_angle_site_symmetry_3
_geom_angle_publ_flag
F2 Bi F2 132.0(11) 2_655 5_655 yes
F2 Bi F3 74.4(9) 2_655 17_546 yes
F1 Bi F2 70.8(7) 20_555 2_655 yes
F2 Bi F3 71.2(7) 2_655 24_544 yes
F2 Bi F3 142.6(7) 2_655 26_554 yes
F2 Bi F3 74.9(8) 2_655 31_556 yes
F1 Bi F2 131.7(8) 33_445 2_655 yes
F2 Bi F3 142.6(7) 5_655 17_546 yes
F1 Bi F2 131.6(8) 20_555 5_655 yes
F2 Bi F3 74.9(8) 5_655 24_544 yes
F2 Bi F3 74.3(9) 5_655 26_554 yes
F2 Bi F3 71.2(7) 5_655 31_556 yes
F1 Bi F2 70.8(8) 33_445 5_655 yes
F1 Bi F3 77.4(6) 20_555 17_546 yes
F3 Bi F3 95.5(7) 17_546 24_544 yes
F3 Bi F3 99.9(8) 17_546 26_554 yes
F3 Bi F3 145.7(6) 17_546 31_556 yes
F1 Bi F3 71.8(8) 33_445 17_546 yes
F1 Bi F3 141.9(7) 20_555 24_544 yes
F1 Bi F3 71.9(7) 20_555 26_554 yes
F1 Bi F3 78.6(6) 20_555 31_556 yes
F1 Bi F1 131.3(8) 20_555 33_445 yes
F3 Bi F3 145.7(6) 24_544 26_554 yes
F3 Bi F3 88.7(8) 24_544 31_556 yes
F1 Bi F3 78.7(8) 33_445 24_544 yes
F3 Bi F3 95.4(7) 26_554 31_556 yes
F1 Bi F3 77.3(7) 33_445 26_554 yes
F1 Bi F3 142.0(8) 33_445 31_556 yes
F2 Zr1 F2 91.0(9) 19_555 20_445 yes
F2 Zr1 F2 91.0(11) 19_555 21_545 yes
F2 Zr1 F2 177.6(9) 19_555 34_554 yes
F2 Zr1 F2 87.3(9) 19_555 35_454 yes
F2 Zr1 F2 90.7(11) 19_555 36_444 yes
F2 Zr1 F2 91.1(9) 20_445 21_545 yes
F2 Zr1 F2 90.7(10) 20_445 34_554 yes
F2 Zr1 F2 177.6(12) 20_445 35_454 yes
F2 Zr1 F2 87.2(9) 20_445 36_444 yes
F2 Zr1 F2 87.3(11) 21_545 34_554 yes
F2 Zr1 F2 90.6(10) 21_545 35_454 yes
F2 Zr1 F2 177.6(11) 21_545 36_444 yes
F2 Zr1 F2 91.0(10) 34_554 35_454 yes
F2 Zr1 F2 91.0(11) 34_554 36_444 yes
F2 Zr1 F2 91.1(9) 35_454 36_444 yes
F2 Zr2 F2 132.0(11) 2_655 5_655 yes
F2 Zr2 F3 74.4(9) 2_655 17_546 yes
F1 Zr2 F2 70.8(7) 20_555 2_655 yes
F2 Zr2 F3 71.2(7) 2_655 24_544 yes
F2 Zr2 F3 142.6(7) 2_655 26_554 yes
F2 Zr2 F3 74.9(8) 2_655 31_556 yes
F1 Zr2 F2 131.7(8) 33_445 2_655 yes
F2 Zr2 F3 142.6(7) 5_655 17_546 yes
F1 Zr2 F2 131.6(8) 20_555 5_655 yes
F2 Zr2 F3 74.9(8) 5_655 24_544 yes
F2 Zr2 F3 74.3(9) 5_655 26_554 yes
F2 Zr2 F3 71.2(7) 5_655 31_556 yes
F1 Zr2 F2 70.8(8) 33_445 5_655 yes
F1 Zr2 F3 77.4(6) 20_555 17_546 yes
F3 Zr2 F3 95.5(7) 17_546 24_544 yes
F3 Zr2 F3 99.9(8) 17_546 26_554 yes
F3 Zr2 F3 145.7(6) 17_546 31_556 yes
F1 Zr2 F3 71.8(8) 33_445 17_546 yes
F1 Zr2 F3 141.9(7) 20_555 24_544 yes
F1 Zr2 F3 71.9(7) 20_555 26_554 yes
F1 Zr2 F3 78.6(6) 20_555 31_556 yes
F1 Zr2 F1 131.3(8) 20_555 33_445 yes
F3 Zr2 F3 145.7(6) 24_544 26_554 yes
F3 Zr2 F3 88.7(8) 24_544 31_556 yes
F1 Zr2 F3 78.7(8) 33_445 24_544 yes
F3 Zr2 F3 95.4(7) 26_554 31_556 yes
F1 Zr2 F3 77.3(7) 33_445 26_554 yes
F1 Zr2 F3 142.0(8) 33_445 31_556 yes
Bi F1 Bi 179.5(13) 21_545 32_555 yes
Bi F2 Zr1 151.7(11) 3_665 19_555 yes
Bi F3 Bi 153.3(9) 15_555 31_556 yes

loop_
_geom_bond_atom_site_label_1
_geom_bond_atom_site_label_2
_geom_bond_distance
_geom_bond_site_symmetry_2
_geom_bond_publ_flag
Bi F2 2.29(3) 2_655 yes
Bi F2 2.29(3) 5_655 yes
Bi F3 2.16(2) 17_546 yes
Bi F1 2.146(7) 20_555 yes
Bi F3 2.11(2) 24_544 yes
Bi F3 2.16(2) 26_554 yes
Bi F3 2.106(18) 31_556 yes
Bi F1 2.148(13) 33_445 yes
Zr1 F2 1.99(2) 19_555 yes
Zr1 F2 1.99(3) 20_445 yes
Zr1 F2 1.99(3) 21_545 yes
Zr1 F2 1.99(2) 34_554 yes
Zr1 F2 1.99(3) 35_454 yes
Zr1 F2 1.99(3) 36_444 yes
Zr2 F2 2.29(3) 2_655 yes
Zr2 F2 2.29(3) 5_655 yes
Zr2 F3 2.16(2) 17_546 yes
Zr2 F1 2.146(7) 20_555 yes
Zr2 F3 2.11(2) 24_544 yes
Zr2 F3 2.16(2) 26_554 yes
Zr2 F3 2.106(18) 31_556 yes
Zr2 F1 2.148(13) 33_445 yes
